data_4082443
loop_
_publ_author_name
'Miloserdov, Fedor M.'
'McMullin, Claire L.'
'Belmonte, Marta Mart\?\'inez'
'Benet-Buchholz, Jordi'
'Bakhmutov, Vladimir I.'
'Macgregor, Stuart A.'
'Grushin, Vladimir V.'

_publ_section_title
;
 The Challenge of Palladium-Catalyzed Aromatic Azidocarbonylation: From
 Mechanistic and Catalyst Deactivation Studies to a Highly Efficient
 Process
;
_journal_issue 3
_journal_name_full Organometallics
_journal_page_first 736
_journal_paper_doi 10.1021/om401126m
_journal_volume 33
_journal_year 2014
_chemical_formula_sum 'C68 H70 O5 P2 Pd'
_chemical_formula_weight 1135.58
_chemical_name_systematic
; 
 ? 
;
_space_group_IT_number 2
_symmetry_cell_setting triclinic
_symmetry_space_group_name_Hall '-P 1'
_symmetry_space_group_name_H-M 'P -1'
_atom_sites_solution_hydrogens geom
_atom_sites_solution_primary direct
_atom_sites_solution_secondary difmap
_audit_creation_method SHELXL-97
_cell_angle_alpha 85.808(3)
_cell_angle_beta 89.944(3)
_cell_angle_gamma 77.076(3)
_cell_formula_units_Z 2
_cell_length_a 11.1638(9)
_cell_length_b 13.1804(11)
_cell_length_c 19.4932(18)
_cell_measurement_reflns_used 4562
_cell_measurement_temperature 100(2)
_cell_measurement_theta_max 25.69
_cell_measurement_theta_min 2.37
_cell_volume 2787.8(4)
_computing_cell_refinement 'Bruker APEX2 v2011.4-0'
_computing_data_collection 'Bruker APEX2 v2011.4-0'
_computing_data_reduction 'Bruker SAINT V7.60A'
_computing_molecular_graphics 'Bruker SHELXTL'
_computing_publication_material 'Bruker SHELXTL'
_computing_structure_refinement 'SHELXL-97 (Sheldrick, 2008)'
_computing_structure_solution 'SHELXS-97 (Sheldrick, 2008)'
_diffrn_ambient_temperature 100(2)
_diffrn_detector_area_resol_mean 512
_diffrn_detector_type '4K CCD area detector APEX II'
_diffrn_measured_fraction_theta_full 0.997
_diffrn_measured_fraction_theta_max 0.988
_diffrn_measurement_device_type 'APEX DUO Kappa 4-axis goniometer'
_diffrn_measurement_method
;
 Fullsphere data collection, phi and omega scans
;
_diffrn_measurement_specimen_support 'magnetic support with MicroMount'
_diffrn_radiation_monochromator 'Quazar MX Multilayer Optics'
_diffrn_radiation_type MoK\a
_diffrn_radiation_wavelength 0.71073
_diffrn_reflns_av_R_equivalents 0.0431
_diffrn_reflns_av_sigmaI/netI 0.0860
_diffrn_reflns_limit_h_max 14
_diffrn_reflns_limit_h_min -13
_diffrn_reflns_limit_k_max 14
_diffrn_reflns_limit_k_min -16
_diffrn_reflns_limit_l_max 24
_diffrn_reflns_limit_l_min -23
_diffrn_reflns_number 21528
_diffrn_reflns_theta_full 25.00
_diffrn_reflns_theta_max 26.47
_diffrn_reflns_theta_min 1.05
_diffrn_source 'Microfocus source E025 IuS'
_diffrn_source_current 0.6
_diffrn_source_power 50
_diffrn_source_size '0.2 mm x 0.2 mm fine focus'
_diffrn_source_type 'Bruker APEX DUO'
_exptl_absorpt_coefficient_mu 0.443
_exptl_absorpt_correction_T_max 0.9868
_exptl_absorpt_correction_T_min 0.9167
_exptl_absorpt_correction_type empirical
_exptl_absorpt_process_details
; 
 SADABS Version 2008/1 Bruker-Nonius
 Blessing, Acta Cryst. (1995) A51 33-38
;
_exptl_crystal_colour orange
_exptl_crystal_density_diffrn 1.353
_exptl_crystal_density_method 'not measured'
_exptl_crystal_description needle
_exptl_crystal_F_000 1188
_exptl_crystal_size_max 0.20
_exptl_crystal_size_mid 0.05
_exptl_crystal_size_min 0.03
_refine_diff_density_max 0.861
_refine_diff_density_min -0.696
_refine_diff_density_rms 0.094
_refine_ls_extinction_method none
_refine_ls_goodness_of_fit_ref 1.065
_refine_ls_hydrogen_treatment noref
_refine_ls_matrix_type full
_refine_ls_number_parameters 822
_refine_ls_number_reflns 11370
_refine_ls_number_restraints 457
_refine_ls_restrained_S_all 1.074
_refine_ls_R_factor_all 0.0761
_refine_ls_R_factor_gt 0.0480
_refine_ls_shift/su_max 0.001
_refine_ls_shift/su_mean 0.000
_refine_ls_structure_factor_coef Fsqd
_refine_ls_weighting_details 'calc w=1/[\s^2^(Fo^2^)+(0.0370P)^2^+0.6886P] where P=(Fo^2^+2Fc^2^)/3'
_refine_ls_weighting_scheme calc
_refine_ls_wR_factor_gt 0.0952
_refine_ls_wR_factor_ref 0.1063
_reflns_number_gt 8311
_reflns_number_total 11370
_reflns_threshold_expression >2sigma(I)
_cod_data_source_file om401126m_si_002.cif
_cod_data_source_block mo_fm62c_0m
_cod_depositor_comments
;
The following automatic conversions were performed:

'_symmetry_cell_setting' value 'Triclinic' changed to 'triclinic'
according to
/usr/data/users/saulius/automatic-downloads/current/ACS/lib/dictionaries/cif_core.dic
dictionary named 'cif_core.dic' version 2.4.2 from 2011-04-26.

Automatic conversion script
Id: cif_fix_values 2281 2013-09-26 08:29:07Z andrius 
;
_cod_original_sg_symbol_H-M P-1
_cod_database_code 4082443

loop_
_symmetry_equiv_pos_as_xyz
'x, y, z'
'-x, -y, -z'

loop_
_atom_site_label
_atom_site_type_symbol
_atom_site_fract_x
_atom_site_fract_y
_atom_site_fract_z
_atom_site_U_iso_or_equiv
_atom_site_adp_type
_atom_site_occupancy
_atom_site_symmetry_multiplicity
_atom_site_calc_flag
_atom_site_refinement_flags
_atom_site_disorder_assembly
_atom_site_disorder_group
Pd1 Pd 1.01700(2) 0.25888(2) 0.259585(13) 0.01462(8) Uani 1 1 d . . .
P1 P 1.02577(8) 0.36106(7) 0.15808(4) 0.01473(19) Uani 1 1 d . . .
P2 P 1.01825(8) 0.35981(7) 0.35400(4) 0.01486(19) Uani 1 1 d . . .
O1 O 1.08196(18) 0.50915(17) 0.25108(11) 0.0153(5) Uani 1 1 d . . .
O2 O 0.7492(2) 0.19191(18) 0.27902(12) 0.0217(5) Uani 1 1 d . . .
C1 C 1.0460(3) 0.2920(3) 0.07946(17) 0.0174(7) Uani 1 1 d . . .
C2 C 0.9571(3) 0.3098(3) 0.02742(18) 0.0216(8) Uani 1 1 d . . .
H2 H 0.8821 0.3595 0.0322 0.026 Uiso 1 1 calc R . .
C3 C 0.9769(4) 0.2553(3) -0.03178(19) 0.0289(9) Uani 1 1 d . . .
H3 H 0.9148 0.2672 -0.0666 0.035 Uiso 1 1 calc R . .
C4 C 1.0854(4) 0.1849(3) -0.03991(19) 0.0300(10) Uani 1 1 d . . .
H4 H 1.0990 0.1486 -0.0805 0.036 Uiso 1 1 calc R . .
C5 C 1.1758(4) 0.1666(3) 0.0114(2) 0.0296(9) Uani 1 1 d . . .
H5 H 1.2515 0.1182 0.0057 0.036 Uiso 1 1 calc R . .
C6 C 1.1550(3) 0.2191(3) 0.07068(19) 0.0243(8) Uani 1 1 d . . .
H6 H 1.2163 0.2051 0.1060 0.029 Uiso 1 1 calc R . .
C7 C 0.8753(3) 0.4498(2) 0.14428(16) 0.0147(7) Uani 1 1 d . . .
C8 C 0.7715(3) 0.4180(3) 0.16998(18) 0.0205(8) Uani 1 1 d . . .
H8 H 0.7808 0.3527 0.1958 0.025 Uiso 1 1 calc R . .
C9 C 0.6563(3) 0.4807(3) 0.1582(2) 0.0275(9) Uani 1 1 d . . .
H9 H 0.5863 0.4582 0.1758 0.033 Uiso 1 1 calc R . .
C10 C 0.6414(3) 0.5767(3) 0.12087(19) 0.0239(8) Uani 1 1 d . . .
H10 H 0.5615 0.6197 0.1127 0.029 Uiso 1 1 calc R . .
C11 C 0.7436(3) 0.6094(3) 0.09561(18) 0.0210(8) Uani 1 1 d . . .
H11 H 0.7340 0.6751 0.0702 0.025 Uiso 1 1 calc R . .
C12 C 0.8597(3) 0.5464(3) 0.10740(17) 0.0178(7) Uani 1 1 d . . .
H12 H 0.9295 0.5693 0.0901 0.021 Uiso 1 1 calc R . .
C13 C 1.1317(3) 0.4486(3) 0.14125(17) 0.0149(7) Uani 1 1 d . . .
C14 C 1.2001(3) 0.4523(3) 0.08132(17) 0.0192(8) Uani 1 1 d . . .
H14 H 1.1891 0.4108 0.0450 0.023 Uiso 1 1 calc R . .
C15 C 1.2831(3) 0.5155(3) 0.07445(18) 0.0228(8) Uani 1 1 d . . .
H15 H 1.3294 0.5166 0.0336 0.027 Uiso 1 1 calc R . .
C16 C 1.3000(3) 0.5775(3) 0.12666(18) 0.0198(8) Uani 1 1 d . . .
H16 H 1.3573 0.6209 0.1210 0.024 Uiso 1 1 calc R . .
C17 C 1.2336(3) 0.5767(3) 0.18713(17) 0.0157(7) Uani 1 1 d . . .
C18 C 1.1509(3) 0.5128(3) 0.19172(16) 0.0146(7) Uani 1 1 d . . .
C19 C 1.2435(3) 0.6421(3) 0.24754(17) 0.0171(7) Uani 1 1 d . . .
C20 C 1.2319(3) 0.5736(3) 0.31249(17) 0.0153(7) Uani 1 1 d . . .
C21 C 1.2967(3) 0.5706(3) 0.37411(18) 0.0193(8) Uani 1 1 d . . .
H21 H 1.3532 0.6142 0.3779 0.023 Uiso 1 1 calc R . .
C22 C 1.2788(3) 0.5042(3) 0.42978(18) 0.0198(8) Uani 1 1 d . . .
H22 H 1.3236 0.5028 0.4714 0.024 Uiso 1 1 calc R . .
C23 C 1.1974(3) 0.4402(3) 0.42581(17) 0.0185(8) Uani 1 1 d . . .
H23 H 1.1871 0.3951 0.4646 0.022 Uiso 1 1 calc R . .
C24 C 1.1299(3) 0.4409(2) 0.36555(17) 0.0151(7) Uani 1 1 d . . .
C25 C 1.1495(3) 0.5085(3) 0.31100(17) 0.0152(7) Uani 1 1 d . . .
C26 C 1.3646(3) 0.6794(3) 0.24697(18) 0.0215(8) Uani 1 1 d . . .
H26A H 1.3682 0.7199 0.2868 0.032 Uiso 1 1 calc R . .
H26B H 1.3686 0.7233 0.2046 0.032 Uiso 1 1 calc R . .
H26C H 1.4341 0.6188 0.2491 0.032 Uiso 1 1 calc R . .
C27 C 1.1341(3) 0.7384(3) 0.24360(19) 0.0210(8) Uani 1 1 d . . .
H27A H 1.0567 0.7150 0.2449 0.032 Uiso 1 1 calc R . .
H27B H 1.1377 0.7811 0.2006 0.032 Uiso 1 1 calc R . .
H27C H 1.1387 0.7800 0.2828 0.032 Uiso 1 1 calc R . .
C28 C 1.0377(3) 0.2834(3) 0.43698(17) 0.0163(7) Uani 1 1 d . . .
C29 C 1.1332(3) 0.1946(3) 0.44497(19) 0.0249(8) Uani 1 1 d . . .
H29 H 1.1840 0.1742 0.4070 0.030 Uiso 1 1 calc R . .
C30 C 1.1550(4) 0.1359(3) 0.5069(2) 0.0285(9) Uani 1 1 d . . .
H30 H 1.2217 0.0767 0.5117 0.034 Uiso 1 1 calc R . .
C31 C 1.0796(4) 0.1632(3) 0.5623(2) 0.0290(9) Uani 1 1 d . . .
H31 H 1.0936 0.1219 0.6047 0.035 Uiso 1 1 calc R . .
C32 C 0.9847(3) 0.2500(3) 0.55567(18) 0.0247(9) Uani 1 1 d . . .
H32 H 0.9335 0.2693 0.5937 0.030 Uiso 1 1 calc R . .
C33 C 0.9636(3) 0.3098(3) 0.49329(17) 0.0177(7) Uani 1 1 d . . .
H33 H 0.8976 0.3696 0.4891 0.021 Uiso 1 1 calc R . .
C34 C 0.8734(3) 0.4549(2) 0.36281(16) 0.0145(7) Uani 1 1 d . . .
C35 C 0.8680(3) 0.5547(3) 0.38394(17) 0.0186(8) Uani 1 1 d . . .
H35 H 0.9422 0.5751 0.3937 0.022 Uiso 1 1 calc R . .
C36 C 0.7566(3) 0.6245(3) 0.39104(18) 0.0213(8) Uani 1 1 d . . .
H36 H 0.7550 0.6924 0.4050 0.026 Uiso 1 1 calc R . .
C37 C 0.6479(3) 0.5957(3) 0.37783(19) 0.0236(8) Uani 1 1 d . . .
H37 H 0.5713 0.6432 0.3827 0.028 Uiso 1 1 calc R . .
C38 C 0.6519(3) 0.4963(3) 0.3574(2) 0.0279(9) Uani 1 1 d . . .
H38 H 0.5773 0.4756 0.3488 0.034 Uiso 1 1 calc R . .
C39 C 0.7628(3) 0.4271(3) 0.34924(19) 0.0231(8) Uani 1 1 d . . .
H39 H 0.7638 0.3599 0.3343 0.028 Uiso 1 1 calc R . .
C40 C 1.0830(3) 0.0508(3) 0.18706(18) 0.0184(8) Uani 1 1 d . . .
C41 C 1.2023(3) 0.0244(3) 0.21523(19) 0.0231(8) Uani 1 1 d . . .
H41 H 1.2184 0.0497 0.2579 0.028 Uiso 1 1 calc RD . .
C42 C 1.2971(3) -0.0384(3) 0.1814(2) 0.0259(9) Uani 1 1 d . . .
H42 H 1.3781 -0.0540 0.2004 0.031 Uiso 1 1 calc R . .
C43 C 1.2748(4) -0.0784(3) 0.1203(2) 0.0294(9) Uani 1 1 d . . .
H43 H 1.3396 -0.1223 0.0976 0.035 Uiso 1 1 calc R . .
C44 C 1.1576(4) -0.0538(3) 0.0926(2) 0.0281(9) Uani 1 1 d . . .
H44 H 1.1414 -0.0810 0.0507 0.034 Uiso 1 1 calc R . .
C45 C 1.0635(3) 0.0099(3) 0.12543(18) 0.0218(8) Uani 1 1 d . . .
H45 H 0.9833 0.0264 0.1054 0.026 Uiso 1 1 calc R . .
C46 C 0.9803(3) 0.1200(3) 0.22070(17) 0.0185(8) Uani 1 1 d . . .
H46 H 0.9184 0.1235 0.1927 0.022 Uiso 1 1 d R . .
C47 C 0.9621(3) 0.1173(2) 0.29218(18) 0.0187(8) Uani 1 1 d . . .
H47 H 0.9989 0.0664 0.3191 0.022 Uiso 1 1 d R . .
C48 C 0.8374(3) 0.1520(3) 0.31781(18) 0.0188(8) Uani 1 1 d . . .
C49 C 0.8189(3) 0.1361(3) 0.39338(18) 0.0195(8) Uani 1 1 d . . .
H49 H 0.8880 0.1149 0.4237 0.023 Uiso 1 1 calc R . .
C50 C 0.7066(3) 0.1516(3) 0.41827(19) 0.0252(8) Uani 1 1 d . . .
H50 H 0.6419 0.1738 0.3852 0.030 Uiso 1 1 calc RD . .
C51 C 0.6677(3) 0.1395(3) 0.48968(19) 0.0227(8) Uani 1 1 d . . .
C52 C 0.7513(3) 0.1184(3) 0.54533(19) 0.0256(9) Uani 1 1 d . . .
H52 H 0.8365 0.1125 0.5373 0.031 Uiso 1 1 calc R . .
C53 C 0.7107(4) 0.1060(3) 0.6115(2) 0.0319(10) Uani 1 1 d . . .
H53 H 0.7684 0.0924 0.6487 0.038 Uiso 1 1 calc R . .
C54 C 0.5881(4) 0.1130(3) 0.6248(2) 0.0310(10) Uani 1 1 d . . .
H54 H 0.5613 0.1032 0.6705 0.037 Uiso 1 1 calc R . .
C55 C 0.5046(4) 0.1347(3) 0.5703(2) 0.0361(10) Uani 1 1 d . . .
H55 H 0.4197 0.1401 0.5788 0.043 Uiso 1 1 calc R . .
C56 C 0.5435(3) 0.1485(3) 0.5034(2) 0.0340(10) Uani 1 1 d . . .
H56 H 0.4850 0.1641 0.4666 0.041 Uiso 1 1 calc R . .
O1S O 0.6005(2) 0.9122(2) 0.23842(16) 0.0433(8) Uani 1 1 d . . .
C1S C 0.6504(4) 0.8142(3) 0.2103(3) 0.0442(12) Uani 1 1 d . . .
H1S1 H 0.6329 0.8192 0.1602 0.053 Uiso 1 1 calc R . .
H1S2 H 0.6137 0.7587 0.2326 0.053 Uiso 1 1 calc R . .
C2S C 0.7874(3) 0.7898(3) 0.2240(2) 0.0335(10) Uani 1 1 d . . .
H2S1 H 0.8332 0.7568 0.1848 0.040 Uiso 1 1 calc R . .
H2S2 H 0.8098 0.7432 0.2664 0.040 Uiso 1 1 calc R . .
C3S C 0.8124(3) 0.8971(3) 0.2323(2) 0.0362(10) Uani 1 1 d . . .
H3S1 H 0.8857 0.8924 0.2619 0.043 Uiso 1 1 calc R . .
H3S2 H 0.8240 0.9330 0.1872 0.043 Uiso 1 1 calc R . .
C4S C 0.6983(3) 0.9511(3) 0.2656(2) 0.0377(11) Uani 1 1 d . . .
H4S1 H 0.7049 0.9361 0.3162 0.045 Uiso 1 1 calc R . .
H4S2 H 0.6839 1.0275 0.2552 0.045 Uiso 1 1 calc RD . .
O1T O 0.4232(9) 0.2422(6) 0.3440(3) 0.0470(18) Uani 0.60 1 d PDU A 1
C1T C 0.4549(11) 0.3218(6) 0.2983(4) 0.0416(19) Uani 0.60 1 d PDU A 1
H1T1 H 0.5376 0.3313 0.3104 0.050 Uiso 0.60 1 calc PR A 1
H1T2 H 0.3950 0.3889 0.3023 0.050 Uiso 0.60 1 calc PR A 1
C2T C 0.4536(8) 0.2891(6) 0.2245(4) 0.0428(17) Uani 0.60 1 d PDU A 1
H2T1 H 0.4158 0.3490 0.1919 0.051 Uiso 0.60 1 calc PR A 1
H2T2 H 0.5375 0.2581 0.2092 0.051 Uiso 0.60 1 calc PR A 1
C3T C 0.3747(7) 0.2083(6) 0.2314(3) 0.0410(16) Uani 0.60 1 d PDU A 1
H3T1 H 0.2866 0.2415 0.2236 0.049 Uiso 0.60 1 calc PR A 1
H3T2 H 0.4001 0.1540 0.1985 0.049 Uiso 0.60 1 calc PR A 1
C4T C 0.3992(8) 0.1630(6) 0.3047(3) 0.0443(18) Uani 0.60 1 d PDU A 1
H4T1 H 0.3269 0.1386 0.3228 0.053 Uiso 0.60 1 calc PR A 1
H4T2 H 0.4708 0.1029 0.3069 0.053 Uiso 0.60 1 calc PR A 1
O1T' O 0.4122(16) 0.2227(9) 0.3494(5) 0.025(2) Uani 0.30 1 d PDU B 2
C1T' C 0.4416(19) 0.3100(10) 0.3098(6) 0.024(3) Uani 0.30 1 d PDU B 2
H1T3 H 0.5296 0.3102 0.3156 0.029 Uiso 0.30 1 calc PR B 2
H1T4 H 0.3916 0.3765 0.3245 0.029 Uiso 0.30 1 calc PR B 2
C2T' C 0.4121(14) 0.2966(8) 0.2344(6) 0.030(2) Uani 0.30 1 d PDU B 2
H2T3 H 0.3251 0.3290 0.2223 0.036 Uiso 0.30 1 calc PR B 2
H2T4 H 0.4660 0.3270 0.2025 0.036 Uiso 0.30 1 calc PR B 2
C3T' C 0.4379(16) 0.1786(8) 0.2331(5) 0.028(2) Uani 0.30 1 d PDU B 2
H3T3 H 0.3755 0.1575 0.2046 0.033 Uiso 0.30 1 calc PR B 2
H3T4 H 0.5203 0.1512 0.2144 0.033 Uiso 0.30 1 calc PR B 2
C4T' C 0.4313(11) 0.1393(8) 0.3068(5) 0.026(2) Uani 0.30 1 d PDU B 2
H4T3 H 0.3632 0.1027 0.3122 0.032 Uiso 0.30 1 calc PR B 2
H4T4 H 0.5089 0.0889 0.3205 0.032 Uiso 0.30 1 calc PR B 2
O1T" O 0.438(2) 0.3693(15) 0.2538(11) 0.026(4) Uani 0.10 1 d PDU C 3
C1T" C 0.436(4) 0.302(2) 0.1999(10) 0.028(4) Uani 0.10 1 d PDU C 3
H1T5 H 0.5134 0.2930 0.1740 0.033 Uiso 0.10 1 calc PR C 3
H1T6 H 0.3667 0.3323 0.1675 0.033 Uiso 0.10 1 calc PR C 3
C2T" C 0.421(5) 0.1953(19) 0.2313(16) 0.028(5) Uani 0.10 1 d PDU C 3
H2T5 H 0.3616 0.1680 0.2042 0.033 Uiso 0.10 1 calc PR C 3
H2T6 H 0.5005 0.1437 0.2343 0.033 Uiso 0.10 1 calc PR C 3
C3T" C 0.372(3) 0.220(2) 0.3022(15) 0.028(4) Uani 0.10 1 d PDU C 3
H3T5 H 0.2814 0.2329 0.3025 0.034 Uiso 0.10 1 calc PR C 3
H3T6 H 0.4067 0.1626 0.3369 0.034 Uiso 0.10 1 calc PR C 3
C4T" C 0.4140(18) 0.3174(14) 0.3162(9) 0.028(4) Uani 0.10 1 d PDU C 3
H4T5 H 0.3496 0.3640 0.3413 0.033 Uiso 0.10 1 calc PR C 3
H4T6 H 0.4895 0.2988 0.3453 0.033 Uiso 0.10 1 calc PRD C 3
O1R O 0.6739(8) 0.1985(7) 0.0837(6) 0.066(2) Uani 0.40 1 d PDU D 1
C1R C 0.5725(10) 0.2694(6) 0.0485(7) 0.061(2) Uani 0.40 1 d PDU D 1
H1R1 H 0.6036 0.3156 0.0139 0.074 Uiso 0.40 1 calc PR D 1
H1R2 H 0.5225 0.3136 0.0818 0.074 Uiso 0.40 1 calc PR D 1
C2R C 0.4938(10) 0.2072(8) 0.0132(7) 0.053(2) Uani 0.40 1 d PDU D 1
H2R1 H 0.4054 0.2340 0.0220 0.064 Uiso 0.40 1 calc PR D 1
H2R2 H 0.5069 0.2097 -0.0371 0.064 Uiso 0.40 1 calc PR D 1
C3R C 0.5385(10) 0.0979(7) 0.0459(7) 0.050(2) Uani 0.40 1 d PDU D 1
H3R1 H 0.4812 0.0821 0.0818 0.060 Uiso 0.40 1 calc PR D 1
H3R2 H 0.5455 0.0461 0.0110 0.060 Uiso 0.40 1 calc PR D 1
C4R C 0.6615(10) 0.0955(6) 0.0768(7) 0.054(2) Uani 0.40 1 d PDU D 1
H4R1 H 0.6701 0.0563 0.1225 0.065 Uiso 0.40 1 calc PR D 1
H4R2 H 0.7271 0.0598 0.0470 0.065 Uiso 0.40 1 calc PR D 1
O1R' O 0.5490(5) 0.2391(4) -0.0053(3) 0.0615(14) Uani 0.60 1 d PDU E 2
C1R' C 0.6398(7) 0.2578(5) 0.0412(4) 0.0567(16) Uani 0.60 1 d PDU E 2
H1R3 H 0.6022 0.3141 0.0706 0.068 Uiso 0.60 1 calc PR E 2
H1R4 H 0.7066 0.2801 0.0149 0.068 Uiso 0.60 1 calc PR E 2
C2R' C 0.6924(8) 0.1571(7) 0.0860(5) 0.0594(18) Uani 0.60 1 d PDU E 2
H2R3 H 0.7762 0.1239 0.0715 0.071 Uiso 0.60 1 calc PR E 2
H2R4 H 0.6951 0.1709 0.1351 0.071 Uiso 0.60 1 calc PR E 2
C3R' C 0.6028(8) 0.0891(5) 0.0736(4) 0.0526(16) Uani 0.60 1 d PDU E 2
H3R3 H 0.6440 0.0257 0.0513 0.063 Uiso 0.60 1 calc PR E 2
H3R4 H 0.5674 0.0677 0.1174 0.063 Uiso 0.60 1 calc PR E 2
C4R' C 0.5053(7) 0.1559(7) 0.0274(4) 0.0578(16) Uani 0.60 1 d PDU E 2
H4R3 H 0.4809 0.1134 -0.0077 0.069 Uiso 0.60 1 calc PR E 2
H4R4 H 0.4320 0.1838 0.0546 0.069 Uiso 0.60 1 calc PR E 2

loop_
_atom_site_aniso_label
_atom_site_aniso_U_11
_atom_site_aniso_U_22
_atom_site_aniso_U_33
_atom_site_aniso_U_23
_atom_site_aniso_U_13
_atom_site_aniso_U_12
Pd1 0.01821(15) 0.01665(14) 0.00943(14) -0.00175(10) -0.00057(9) -0.00455(11)
P1 0.0166(5) 0.0180(5) 0.0102(5) -0.0020(4) -0.0012(3) -0.0047(4)
P2 0.0178(5) 0.0170(4) 0.0099(5) -0.0015(3) 0.0003(3) -0.0041(4)
O1 0.0124(12) 0.0215(12) 0.0125(13) 0.0001(10) -0.0009(9) -0.0050(10)
O2 0.0218(13) 0.0258(14) 0.0185(15) 0.0002(11) -0.0011(10) -0.0079(12)
C1 0.027(2) 0.0177(18) 0.0093(18) -0.0014(14) 0.0032(14) -0.0099(16)
C2 0.028(2) 0.0216(19) 0.017(2) -0.0029(15) -0.0014(15) -0.0106(17)
C3 0.045(2) 0.031(2) 0.017(2) -0.0020(17) -0.0048(17) -0.020(2)
C4 0.057(3) 0.024(2) 0.015(2) -0.0072(16) 0.0090(18) -0.019(2)
C5 0.043(2) 0.021(2) 0.024(2) -0.0033(16) 0.0162(18) -0.0047(19)
C6 0.028(2) 0.027(2) 0.016(2) 0.0007(16) 0.0039(15) -0.0047(18)
C7 0.0165(17) 0.0177(17) 0.0100(18) -0.0029(13) -0.0022(13) -0.0036(15)
C8 0.0204(19) 0.0198(18) 0.022(2) 0.0000(15) 0.0021(15) -0.0073(16)
C9 0.022(2) 0.032(2) 0.030(2) 0.0012(18) 0.0011(16) -0.0105(18)
C10 0.0160(19) 0.027(2) 0.026(2) -0.0005(16) -0.0009(15) -0.0005(17)
C11 0.026(2) 0.0178(18) 0.017(2) 0.0028(15) -0.0014(15) -0.0016(16)
C12 0.0169(18) 0.0202(18) 0.0151(19) -0.0011(14) 0.0022(14) -0.0015(16)
C13 0.0139(17) 0.0178(17) 0.0115(18) 0.0035(14) -0.0044(13) -0.0016(15)
C14 0.0194(19) 0.027(2) 0.0126(19) -0.0028(15) -0.0020(14) -0.0073(16)
C15 0.0211(19) 0.034(2) 0.014(2) -0.0009(16) 0.0029(14) -0.0095(17)
C16 0.0146(18) 0.0257(19) 0.021(2) 0.0003(15) 0.0016(14) -0.0095(16)
C17 0.0127(17) 0.0187(18) 0.0142(19) -0.0002(14) -0.0054(13) -0.0010(15)
C18 0.0113(16) 0.0222(18) 0.0090(18) 0.0025(14) -0.0001(12) -0.0020(15)
C19 0.0163(18) 0.0187(18) 0.017(2) -0.0008(14) -0.0006(14) -0.0064(15)
C20 0.0115(17) 0.0193(18) 0.0143(19) -0.0046(14) 0.0007(13) -0.0005(15)
C21 0.0143(18) 0.0243(19) 0.021(2) -0.0064(15) 0.0008(14) -0.0065(16)
C22 0.0222(19) 0.0255(19) 0.0122(19) -0.0064(15) -0.0047(14) -0.0046(16)
C23 0.0207(19) 0.0222(18) 0.0121(19) 0.0000(14) 0.0009(14) -0.0043(16)
C24 0.0130(17) 0.0174(17) 0.0145(19) -0.0053(14) 0.0003(13) -0.0010(15)
C25 0.0129(17) 0.0210(18) 0.0113(18) -0.0062(14) -0.0019(13) -0.0012(15)
C26 0.0191(19) 0.026(2) 0.023(2) -0.0031(16) -0.0020(15) -0.0111(17)
C27 0.0173(18) 0.0218(19) 0.024(2) -0.0007(15) -0.0003(15) -0.0054(16)
C28 0.0198(18) 0.0170(18) 0.0134(19) -0.0039(14) -0.0024(13) -0.0061(15)
C29 0.029(2) 0.023(2) 0.019(2) -0.0044(16) -0.0015(15) 0.0023(17)
C30 0.036(2) 0.0187(19) 0.027(2) -0.0020(16) -0.0108(17) 0.0029(18)
C31 0.046(3) 0.027(2) 0.017(2) 0.0067(16) -0.0103(17) -0.017(2)
C32 0.036(2) 0.031(2) 0.011(2) -0.0002(16) 0.0000(15) -0.0165(19)
C33 0.0194(18) 0.0182(18) 0.016(2) -0.0012(14) -0.0003(14) -0.0055(16)
C34 0.0171(17) 0.0180(17) 0.0073(18) 0.0034(13) -0.0014(13) -0.0026(15)
C35 0.0172(18) 0.0206(18) 0.018(2) -0.0029(15) -0.0003(14) -0.0037(16)
C36 0.027(2) 0.0180(18) 0.019(2) -0.0043(15) 0.0006(15) -0.0045(17)
C37 0.0185(19) 0.024(2) 0.026(2) -0.0023(16) -0.0036(15) 0.0010(17)
C38 0.018(2) 0.026(2) 0.042(3) -0.0094(18) -0.0055(16) -0.0074(18)
C39 0.023(2) 0.0184(19) 0.029(2) -0.0033(16) -0.0040(15) -0.0053(17)
C40 0.0246(19) 0.0139(17) 0.020(2) -0.0030(14) 0.0029(15) -0.0099(16)
C41 0.029(2) 0.0221(19) 0.018(2) -0.0020(15) 0.0021(15) -0.0059(17)
C42 0.026(2) 0.023(2) 0.028(2) 0.0013(16) 0.0021(16) -0.0040(17)
C43 0.038(2) 0.020(2) 0.029(2) -0.0044(17) 0.0159(18) -0.0031(19)
C44 0.047(3) 0.0197(19) 0.021(2) -0.0078(16) 0.0083(18) -0.0133(19)
C45 0.029(2) 0.0208(19) 0.018(2) -0.0034(15) 0.0010(15) -0.0105(17)
C46 0.0230(19) 0.0216(18) 0.0136(19) -0.0017(14) -0.0028(14) -0.0104(16)
C47 0.027(2) 0.0110(17) 0.019(2) 0.0014(14) -0.0014(15) -0.0073(16)
C48 0.025(2) 0.0165(18) 0.017(2) -0.0030(14) 0.0003(15) -0.0081(16)
C49 0.025(2) 0.0175(18) 0.016(2) -0.0003(14) -0.0010(14) -0.0055(16)
C50 0.032(2) 0.025(2) 0.019(2) 0.0009(16) -0.0001(16) -0.0072(18)
C51 0.028(2) 0.0198(19) 0.020(2) -0.0022(15) 0.0043(15) -0.0038(17)
C52 0.033(2) 0.027(2) 0.020(2) -0.0033(16) 0.0054(16) -0.0124(18)
C53 0.053(3) 0.030(2) 0.017(2) -0.0044(17) 0.0015(18) -0.019(2)
C54 0.053(3) 0.026(2) 0.015(2) -0.0036(16) 0.0129(18) -0.010(2)
C55 0.036(2) 0.039(2) 0.032(3) 0.001(2) 0.0161(19) -0.005(2)
C56 0.029(2) 0.044(3) 0.026(2) 0.0045(19) 0.0031(17) -0.004(2)
O1S 0.0247(15) 0.0468(19) 0.062(2) -0.0251(16) 0.0052(14) -0.0084(14)
C1S 0.030(2) 0.042(3) 0.064(4) -0.019(2) 0.001(2) -0.010(2)
C2S 0.032(2) 0.036(2) 0.029(3) 0.0036(19) 0.0035(18) -0.004(2)
C3S 0.029(2) 0.051(3) 0.033(3) -0.012(2) 0.0058(18) -0.014(2)
C4S 0.030(2) 0.048(3) 0.040(3) -0.021(2) 0.0034(19) -0.014(2)
O1T 0.050(3) 0.048(3) 0.044(3) -0.005(2) 0.001(2) -0.012(2)
C1T 0.038(3) 0.037(3) 0.052(3) -0.008(2) -0.001(3) -0.009(2)
C2T 0.038(3) 0.041(3) 0.048(3) 0.002(2) 0.001(3) -0.008(2)
C3T 0.039(3) 0.043(3) 0.043(3) -0.006(2) -0.001(2) -0.011(2)
C4T 0.048(3) 0.042(3) 0.043(3) -0.008(2) 0.010(2) -0.010(2)
O1T' 0.028(3) 0.021(3) 0.028(3) -0.002(3) -0.002(3) -0.012(3)
C1T' 0.023(4) 0.020(3) 0.030(4) -0.002(3) 0.004(3) -0.006(3)
C2T' 0.034(4) 0.026(3) 0.029(3) 0.001(3) 0.002(3) -0.002(3)
C3T' 0.030(4) 0.025(3) 0.028(3) -0.002(3) -0.002(3) -0.006(3)
C4T' 0.027(4) 0.022(3) 0.029(3) -0.002(3) 0.000(3) -0.003(3)
O1T" 0.027(5) 0.027(5) 0.025(5) -0.004(3) 0.002(3) -0.008(3)
C1T" 0.029(5) 0.028(5) 0.027(5) -0.004(3) 0.000(3) -0.008(3)
C2T" 0.029(5) 0.028(5) 0.027(5) -0.002(3) -0.002(3) -0.007(3)
C3T" 0.030(5) 0.027(5) 0.028(5) -0.001(3) 0.000(3) -0.006(3)
C4T" 0.029(5) 0.027(5) 0.027(5) -0.002(3) 0.002(3) -0.006(3)
O1R 0.069(3) 0.059(3) 0.069(3) -0.004(3) -0.003(3) -0.014(3)
C1R 0.068(3) 0.053(3) 0.061(4) -0.002(3) 0.000(3) -0.011(3)
C2R 0.047(3) 0.050(3) 0.063(4) 0.009(3) 0.005(3) -0.016(3)
C3R 0.048(3) 0.048(3) 0.056(4) 0.001(3) 0.007(3) -0.013(3)
C4R 0.057(3) 0.052(3) 0.056(4) 0.002(3) -0.001(3) -0.018(3)
O1R' 0.062(3) 0.064(3) 0.050(3) -0.003(2) -0.014(2) 0.003(2)
C1R' 0.057(3) 0.059(3) 0.052(3) 0.006(3) -0.005(3) -0.013(2)
C2R' 0.060(3) 0.060(3) 0.053(3) -0.001(3) -0.008(2) -0.004(3)
C3R' 0.057(3) 0.052(3) 0.048(3) -0.011(2) 0.001(3) -0.008(2)
C4R' 0.050(3) 0.067(3) 0.056(3) -0.010(3) -0.005(2) -0.012(2)

loop_
_atom_type_symbol
_atom_type_description
_atom_type_scat_dispersion_real
_atom_type_scat_dispersion_imag
_atom_type_scat_source
C C 0.0033 0.0016 'International Tables Vol C Tables 4.2.6.8 and 6.1.1.4'
H H 0.0000 0.0000 'International Tables Vol C Tables 4.2.6.8 and 6.1.1.4'
O O 0.0106 0.0060 'International Tables Vol C Tables 4.2.6.8 and 6.1.1.4'
P P 0.1023 0.0942 'International Tables Vol C Tables 4.2.6.8 and 6.1.1.4'
Pd Pd -0.9988 1.0072 'International Tables Vol C Tables 4.2.6.8 and 6.1.1.4'

loop_
_geom_angle_atom_site_label_1
_geom_angle_atom_site_label_2
_geom_angle_atom_site_label_3
_geom_angle
C47 Pd1 C46 38.22(12)
C47 Pd1 P1 138.28(10)
C46 Pd1 P1 101.28(9)
C47 Pd1 P2 109.71(9)
C46 Pd1 P2 147.87(9)
P1 Pd1 P2 109.53(3)
C7 P1 C1 102.85(15)
C7 P1 C13 102.40(14)
C1 P1 C13 99.80(15)
C7 P1 Pd1 107.39(11)
C1 P1 Pd1 115.90(11)
C13 P1 Pd1 125.70(11)
C34 P2 C28 103.45(15)
C34 P2 C24 100.99(14)
C28 P2 C24 99.58(15)
C34 P2 Pd1 112.82(11)
C28 P2 Pd1 113.65(11)
C24 P2 Pd1 123.69(11)
C25 O1 C18 113.1(2)
C2 C1 C6 118.3(3)
C2 C1 P1 122.7(3)
C6 C1 P1 119.0(3)
C1 C2 C3 120.6(4)
C4 C3 C2 120.3(4)
C3 C4 C5 119.9(3)
C6 C5 C4 119.8(4)
C5 C6 C1 121.1(4)
C12 C7 C8 118.8(3)
C12 C7 P1 122.5(2)
C8 C7 P1 118.7(3)
C9 C8 C7 120.4(3)
C8 C9 C10 120.4(3)
C11 C10 C9 119.6(3)
C12 C11 C10 120.0(3)
C11 C12 C7 120.7(3)
C18 C13 C14 116.5(3)
C18 C13 P1 119.2(2)
C14 C13 P1 124.2(3)
C15 C14 C13 120.7(3)
C14 C15 C16 120.7(3)
C15 C16 C17 120.6(3)
C18 C17 C16 116.8(3)
C18 C17 C19 118.0(3)
C16 C17 C19 125.2(3)
C17 C18 C13 124.7(3)
C17 C18 O1 119.1(3)
C13 C18 O1 116.1(3)
C20 C19 C17 106.3(3)
C20 C19 C26 111.9(3)
C17 C19 C26 111.9(3)
C20 C19 C27 108.6(3)
C17 C19 C27 108.9(3)
C26 C19 C27 109.1(3)
C25 C20 C21 116.7(3)
C25 C20 C19 117.8(3)
C21 C20 C19 125.5(3)
C22 C21 C20 120.2(3)
C23 C22 C21 121.2(3)
C22 C23 C24 120.8(3)
C25 C24 C23 116.6(3)
C25 C24 P2 118.5(2)
C23 C24 P2 124.9(3)
C24 C25 O1 116.5(3)
C24 C25 C20 124.6(3)
O1 C25 C20 119.0(3)
C33 C28 C29 117.9(3)
C33 C28 P2 123.6(3)
C29 C28 P2 118.5(3)
C30 C29 C28 121.2(3)
C29 C30 C31 120.0(4)
C32 C31 C30 119.9(4)
C31 C32 C33 120.0(3)
C32 C33 C28 121.0(3)
C35 C34 C39 117.9(3)
C35 C34 P2 122.7(3)
C39 C34 P2 119.4(3)
C36 C35 C34 121.3(3)
C37 C36 C35 120.1(3)
C36 C37 C38 119.2(3)
C39 C38 C37 120.8(3)
C38 C39 C34 120.6(3)
C45 C40 C41 117.5(3)
C45 C40 C46 120.4(3)
C41 C40 C46 122.1(3)
C42 C41 C40 120.6(3)
C43 C42 C41 120.5(4)
C44 C43 C42 119.2(3)
C43 C44 C45 120.5(4)
C44 C45 C40 121.6(3)
C47 C46 C40 124.2(3)
C47 C46 Pd1 70.58(18)
C40 C46 Pd1 117.0(2)
C46 C47 C48 118.9(3)
C46 C47 Pd1 71.21(18)
C48 C47 Pd1 104.5(2)
O2 C48 C47 122.2(3)
O2 C48 C49 120.3(3)
C47 C48 C49 117.5(3)
C50 C49 C48 120.2(3)
C49 C50 C51 129.2(4)
C56 C51 C52 118.2(3)
C56 C51 C50 119.3(3)
C52 C51 C50 122.5(3)
C53 C52 C51 120.4(4)
C54 C53 C52 121.3(4)
C53 C54 C55 118.9(4)
C54 C55 C56 120.7(4)
C55 C56 C51 120.5(4)
C4S O1S C1S 109.1(3)
O1S C1S C2S 106.8(3)
C1S C2S C3S 102.6(3)
C4S C3S C2S 102.1(3)
O1S C4S C3S 106.5(3)
C4T O1T C1T 108.6(4)
O1T C1T C2T 108.7(4)
C3T C2T C1T 101.7(4)
C4T C3T C2T 103.1(4)
O1T C4T C3T 107.8(4)
C4T' O1T' C1T' 106.9(5)
O1T' C1T' C2T' 106.1(5)
C3T' C2T' C1T' 102.0(5)
C4T' C3T' C2T' 104.7(5)
O1T' C4T' C3T' 110.3(5)
C4T" O1T" C1T" 108.3(5)
O1T" C1T" C2T" 109.1(6)
C3T" C2T" C1T" 102.5(6)
C4T" C3T" C2T" 104.3(6)
O1T" C4T" C3T" 109.8(6)
C4R O1R C1R 108.6(5)
O1R C1R C2R 109.2(4)
C3R C2R C1R 103.3(5)
C4R C3R C2R 105.6(5)
O1R C4R C3R 109.5(5)
C4R' O1R' C1R' 105.0(4)
O1R' C1R' C2R' 109.1(4)
C3R' C2R' C1R' 103.3(4)
C4R' C3R' C2R' 105.0(4)
O1R' C4R' C3R' 110.2(5)

loop_
_geom_bond_atom_site_label_1
_geom_bond_atom_site_label_2
_geom_bond_distance
Pd1 C47 2.145(3)
Pd1 C46 2.153(3)
Pd1 P1 2.3254(9)
Pd1 P2 2.3502(9)
P1 C7 1.827(3)
P1 C1 1.828(3)
P1 C13 1.842(3)
P2 C34 1.827(3)
P2 C28 1.828(3)
P2 C24 1.838(3)
O1 C25 1.389(4)
O1 C18 1.393(4)
O2 C48 1.236(4)
C1 C2 1.390(5)
C1 C6 1.390(5)
C2 C3 1.395(5)
C3 C4 1.368(5)
C4 C5 1.390(5)
C5 C6 1.383(5)
C7 C12 1.391(4)
C7 C8 1.398(4)
C8 C9 1.374(5)
C9 C10 1.389(5)
C10 C11 1.385(5)
C11 C12 1.383(5)
C13 C18 1.390(4)
C13 C14 1.398(4)
C14 C15 1.378(5)
C15 C16 1.390(5)
C16 C17 1.393(4)
C17 C18 1.381(4)
C17 C19 1.528(4)
C19 C20 1.523(5)
C19 C26 1.539(4)
C19 C27 1.549(5)
C20 C25 1.393(4)
C20 C21 1.396(5)
C21 C22 1.387(5)
C22 C23 1.377(4)
C23 C24 1.395(4)
C24 C25 1.386(5)
C28 C33 1.391(4)
C28 C29 1.395(5)
C29 C30 1.376(5)
C30 C31 1.387(5)
C31 C32 1.373(5)
C32 C33 1.390(5)
C34 C35 1.395(4)
C34 C39 1.395(4)
C35 C36 1.386(5)
C36 C37 1.380(4)
C37 C38 1.389(5)
C38 C39 1.380(5)
C40 C45 1.388(5)
C40 C41 1.401(5)
C40 C46 1.482(4)
C41 C42 1.388(5)
C42 C43 1.383(5)
C43 C44 1.376(5)
C44 C45 1.378(5)
C46 C47 1.407(4)
C47 C48 1.465(5)
C48 C49 1.493(5)
C49 C50 1.322(5)
C50 C51 1.466(5)
C51 C56 1.393(5)
C51 C52 1.402(5)
C52 C53 1.377(5)
C53 C54 1.376(5)
C54 C55 1.386(6)
C55 C56 1.386(5)
O1S C4S 1.424(4)
O1S C1S 1.435(5)
C1S C2S 1.511(5)
C2S C3S 1.521(5)
C3S C4S 1.488(5)
O1T C4T 1.410(4)
O1T C1T 1.432(4)
C1T C2T 1.533(4)
C2T C3T 1.525(4)
C3T C4T 1.509(4)
O1T' C4T' 1.404(5)
O1T' C1T' 1.438(5)
C1T' C2T' 1.537(6)
C2T' C3T' 1.519(6)
C3T' C4T' 1.498(6)
O1T" C4T" 1.405(6)
O1T" C1T" 1.432(6)
C1T" C2T" 1.531(6)
C2T" C3T" 1.517(6)
C3T" C4T" 1.498(6)
O1R C4R 1.411(5)
O1R C1R 1.435(5)
C1R C2R 1.525(6)
C2R C3R 1.509(6)
C3R C4R 1.493(6)
O1R' C4R' 1.408(5)
O1R' C1R' 1.434(5)
C1R' C2R' 1.534(5)
C2R' C3R' 1.514(5)
C3R' C4R' 1.492(5)

loop_
_geom_torsion_atom_site_label_1
_geom_torsion_atom_site_label_2
_geom_torsion_atom_site_label_3
_geom_torsion_atom_site_label_4
_geom_torsion
C47 Pd1 P1 C7 85.84(17)
C46 Pd1 P1 C7 97.28(14)
P2 Pd1 P1 C7 -73.47(11)
C47 Pd1 P1 C1 -28.43(19)
C46 Pd1 P1 C1 -17.00(16)
P2 Pd1 P1 C1 172.26(13)
C47 Pd1 P1 C13 -154.02(18)
C46 Pd1 P1 C13 -142.58(16)
P2 Pd1 P1 C13 46.67(13)
C47 Pd1 P2 C34 -93.20(15)
C46 Pd1 P2 C34 -90.4(2)
P1 Pd1 P2 C34 72.34(12)
C47 Pd1 P2 C28 24.17(15)
C46 Pd1 P2 C28 27.0(2)
P1 Pd1 P2 C28 -170.29(12)
C47 Pd1 P2 C24 144.86(16)
C46 Pd1 P2 C24 147.6(2)
P1 Pd1 P2 C24 -49.60(14)
C7 P1 C1 C2 -1.8(3)
C13 P1 C1 C2 -107.0(3)
Pd1 P1 C1 C2 115.1(3)
C7 P1 C1 C6 177.7(3)
C13 P1 C1 C6 72.4(3)
Pd1 P1 C1 C6 -65.5(3)
C6 C1 C2 C3 0.3(5)
P1 C1 C2 C3 179.8(3)
C1 C2 C3 C4 -1.2(5)
C2 C3 C4 C5 0.7(5)
C3 C4 C5 C6 0.6(5)
C4 C5 C6 C1 -1.5(5)
C2 C1 C6 C5 1.0(5)
P1 C1 C6 C5 -178.5(3)
C1 P1 C7 C12 -84.2(3)
C13 P1 C7 C12 19.1(3)
Pd1 P1 C7 C12 153.1(2)
C1 P1 C7 C8 93.8(3)
C13 P1 C7 C8 -163.0(3)
Pd1 P1 C7 C8 -28.9(3)
C12 C7 C8 C9 0.7(5)
P1 C7 C8 C9 -177.3(3)
C7 C8 C9 C10 -0.3(5)
C8 C9 C10 C11 -0.2(6)
C9 C10 C11 C12 0.2(5)
C10 C11 C12 C7 0.3(5)
C8 C7 C12 C11 -0.7(5)
P1 C7 C12 C11 177.2(3)
C7 P1 C13 C18 78.4(3)
C1 P1 C13 C18 -176.0(3)
Pd1 P1 C13 C18 -43.9(3)
C7 P1 C13 C14 -104.6(3)
C1 P1 C13 C14 1.0(3)
Pd1 P1 C13 C14 133.1(3)
C18 C13 C14 C15 1.1(5)
P1 C13 C14 C15 -175.9(3)
C13 C14 C15 C16 -0.6(5)
C14 C15 C16 C17 0.3(5)
C15 C16 C17 C18 -0.6(5)
C15 C16 C17 C19 -179.4(3)
C16 C17 C18 C13 1.3(5)
C19 C17 C18 C13 -179.8(3)
C16 C17 C18 O1 -179.9(3)
C19 C17 C18 O1 -1.0(4)
C14 C13 C18 C17 -1.5(5)
P1 C13 C18 C17 175.7(3)
C14 C13 C18 O1 179.6(3)
P1 C13 C18 O1 -3.2(4)
C25 O1 C18 C17 -40.9(4)
C25 O1 C18 C13 138.0(3)
C18 C17 C19 C20 38.4(4)
C16 C17 C19 C20 -142.8(3)
C18 C17 C19 C26 160.8(3)
C16 C17 C19 C26 -20.4(5)
C18 C17 C19 C27 -78.5(4)
C16 C17 C19 C27 100.3(4)
C17 C19 C20 C25 -37.7(4)
C26 C19 C20 C25 -160.1(3)
C27 C19 C20 C25 79.4(4)
C17 C19 C20 C21 142.6(3)
C26 C19 C20 C21 20.2(4)
C27 C19 C20 C21 -100.3(4)
C25 C20 C21 C22 0.8(5)
C19 C20 C21 C22 -179.5(3)
C20 C21 C22 C23 -0.1(5)
C21 C22 C23 C24 -0.4(5)
C22 C23 C24 C25 0.1(5)
C22 C23 C24 P2 -179.7(2)
C34 P2 C24 C25 -77.7(3)
C28 P2 C24 C25 176.5(3)
Pd1 P2 C24 C25 49.5(3)
C34 P2 C24 C23 102.1(3)
C28 P2 C24 C23 -3.7(3)
Pd1 P2 C24 C23 -130.7(2)
C23 C24 C25 O1 -179.9(3)
P2 C24 C25 O1 -0.1(4)
C23 C24 C25 C20 0.7(5)
P2 C24 C25 C20 -179.5(2)
C18 O1 C25 C24 -137.9(3)
C18 O1 C25 C20 41.5(4)
C21 C20 C25 C24 -1.1(5)
C19 C20 C25 C24 179.2(3)
C21 C20 C25 O1 179.5(3)
C19 C20 C25 O1 -0.2(4)
C34 P2 C28 C33 -8.8(3)
C24 P2 C28 C33 95.0(3)
Pd1 P2 C28 C33 -131.5(3)
C34 P2 C28 C29 172.3(3)
C24 P2 C28 C29 -83.8(3)
Pd1 P2 C28 C29 49.6(3)
C33 C28 C29 C30 -1.2(5)
P2 C28 C29 C30 177.8(3)
C28 C29 C30 C31 1.6(6)
C29 C30 C31 C32 -1.3(6)
C30 C31 C32 C33 0.7(5)
C31 C32 C33 C28 -0.3(5)
C29 C28 C33 C32 0.5(5)
P2 C28 C33 C32 -178.4(3)
C28 P2 C34 C35 94.1(3)
C24 P2 C34 C35 -8.7(3)
Pd1 P2 C34 C35 -142.7(3)
C28 P2 C34 C39 -84.7(3)
C24 P2 C34 C39 172.5(3)
Pd1 P2 C34 C39 38.5(3)
C39 C34 C35 C36 -0.3(5)
P2 C34 C35 C36 -179.1(3)
C34 C35 C36 C37 0.7(5)
C35 C36 C37 C38 -0.1(5)
C36 C37 C38 C39 -0.9(6)
C37 C38 C39 C34 1.3(6)
C35 C34 C39 C38 -0.7(5)
P2 C34 C39 C38 178.1(3)
C45 C40 C41 C42 1.4(5)
C46 C40 C41 C42 -178.2(3)
C40 C41 C42 C43 -1.8(5)
C41 C42 C43 C44 1.1(5)
C42 C43 C44 C45 0.1(5)
C43 C44 C45 C40 -0.5(5)
C41 C40 C45 C44 -0.3(5)
C46 C40 C45 C44 179.4(3)
C45 C40 C46 C47 140.9(3)
C41 C40 C46 C47 -39.4(5)
C45 C40 C46 Pd1 -135.1(3)
C41 C40 C46 Pd1 44.5(4)
P1 Pd1 C46 C47 -167.69(18)
P2 Pd1 C46 C47 -4.2(3)
C47 Pd1 C46 C40 -119.3(4)
P1 Pd1 C46 C40 73.0(3)
P2 Pd1 C46 C40 -123.5(2)
C40 C46 C47 C48 -153.4(3)
Pd1 C46 C47 C48 96.6(3)
C40 C46 C47 Pd1 110.0(3)
P1 Pd1 C47 C46 18.3(3)
P2 Pd1 C47 C46 177.60(17)
C46 Pd1 C47 C48 -116.0(3)
P1 Pd1 C47 C48 -97.7(2)
P2 Pd1 C47 C48 61.6(2)
C46 C47 C48 O2 -6.4(5)
Pd1 C47 C48 O2 69.9(3)
C46 C47 C48 C49 172.7(3)
Pd1 C47 C48 C49 -111.0(3)
O2 C48 C49 C50 9.0(5)
C47 C48 C49 C50 -170.1(3)
C48 C49 C50 C51 179.1(3)
C49 C50 C51 C56 -172.5(4)
C49 C50 C51 C52 7.0(6)
C56 C51 C52 C53 0.6(5)
C50 C51 C52 C53 -179.0(3)
C51 C52 C53 C54 0.6(6)
C52 C53 C54 C55 -1.1(6)
C53 C54 C55 C56 0.4(6)
C54 C55 C56 C51 0.8(6)
C52 C51 C56 C55 -1.2(6)
C50 C51 C56 C55 178.3(3)
C4S O1S C1S C2S 2.4(5)
O1S C1S C2S C3S -23.2(4)
C1S C2S C3S C4S 34.2(4)
C1S O1S C4S C3S 20.2(5)
C2S C3S C4S O1S -34.0(4)
C4T O1T C1T C2T -1.3(11)
O1T C1T C2T C3T 20.0(10)
C1T C2T C3T C4T -29.6(8)
C1T O1T C4T C3T -18.7(10)
C2T C3T C4T O1T 30.9(8)
C4T' O1T' C1T' C2T' 29.9(15)
O1T' C1T' C2T' C3T' -31.1(14)
C1T' C2T' C3T' C4T' 20.6(14)
C1T' O1T' C4T' C3T' -16.5(16)
C2T' C3T' C4T' O1T' -3.7(16)
C4T" O1T" C1T" C2T" -5(3)
O1T" C1T" C2T" C3T" 18(3)
C1T" C2T" C3T" C4T" -24(2)
C1T" O1T" C4T" C3T" -11(3)
C2T" C3T" C4T" O1T" 22(2)
C4R O1R C1R C2R -3.4(16)
O1R C1R C2R C3R 14.2(15)
C1R C2R C3R C4R -19.0(13)
C1R O1R C4R C3R -9.3(15)
C2R C3R C4R O1R 18.2(14)
C4R' O1R' C1R' C2R' 25.5(9)
O1R' C1R' C2R' C3R' -13.6(10)
C1R' C2R' C3R' C4R' -3.0(10)
C1R' O1R' C4R' C3R' -27.9(9)
C2R' C3R' C4R' O1R' 19.3(10)
